data_7231169
loop_
_publ_author_name
'Xu, Lei'
'Jiang, Liping'
'Li, Shasha'
'Zhang, Guofang'
'Zhang, Weiqiang'
'Gao, Ziwei'

_publ_section_title
;
 Reaction of FcC&#xE002;CC(O)R (Fc = ferrocenyl) with Ru3(CO)12 leading to
 unexpected nitro-group reduced ruthenoles and 1,2-CO-inserted
 triruthenium clusters
;
_journal_issue 45
_journal_name_full 'RSC Advances'
_journal_page_first 25268
_journal_paper_doi 10.1039/C8RA04548H
_journal_volume 8
_journal_year 2018
_chemical_formula_sum 'C5.03 H2.74 Fe0.23 O1.37 Ru0.34 S0.23'
_chemical_formula_weight 139.85
_chemical_name_systematic
; 
 ? 
;
_space_group_IT_number 14
_symmetry_space_group_name_Hall '-P 2yn'
_symmetry_space_group_name_H-M 'P 1 21/n 1'
_atom_sites_solution_hydrogens geom
_atom_sites_solution_primary direct
_atom_sites_solution_secondary difmap
_audit_creation_method SHELXL-97
_audit_update_record
;
2018-04-11 deposited with the CCDC.
2018-07-09 downloaded from the CCDC.
;
_cell_angle_alpha 90.00
_cell_angle_beta 99.749(10)
_cell_angle_gamma 90.00
_cell_formula_units_Z 35
_cell_length_a 14.508(4)
_cell_length_b 8.676(3)
_cell_length_c 34.637(10)
_cell_measurement_temperature 153(2)
_cell_volume 4297(2)
_computing_structure_refinement 'SHELXL-97 (Sheldrick, 1997)'
_computing_structure_solution 'SHELXS-97 (Sheldrick, 1990)'
_diffrn_ambient_temperature 153(2)
_diffrn_measured_fraction_theta_full 0.933
_diffrn_measured_fraction_theta_max 0.933
_diffrn_radiation_monochromator graphite
_diffrn_radiation_source 'fine-focus sealed tube'
_diffrn_radiation_type MoK\a
_diffrn_radiation_wavelength 0.71073
_diffrn_reflns_av_R_equivalents 0.0551
_diffrn_reflns_av_sigmaI/netI 0.0316
_diffrn_reflns_limit_h_max 17
_diffrn_reflns_limit_h_min -17
_diffrn_reflns_limit_k_max 10
_diffrn_reflns_limit_k_min -10
_diffrn_reflns_limit_l_max 42
_diffrn_reflns_limit_l_min -42
_diffrn_reflns_number 67291
_diffrn_reflns_theta_full 26.00
_diffrn_reflns_theta_max 26.00
_diffrn_reflns_theta_min 2.39
_exptl_absorpt_coefficient_mu 1.850
_exptl_absorpt_correction_T_max 0.8085
_exptl_absorpt_correction_T_min 0.7688
_exptl_crystal_density_diffrn 1.892
_exptl_crystal_density_method 'not measured'
_exptl_crystal_F_000 2400
_exptl_crystal_size_max 0.15
_exptl_crystal_size_mid 0.14
_exptl_crystal_size_min 0.12
_refine_diff_density_max 6.411
_refine_diff_density_min -3.011
_refine_diff_density_rms 0.299
_refine_ls_extinction_method none
_refine_ls_goodness_of_fit_ref 1.094
_refine_ls_hydrogen_treatment mixed
_refine_ls_matrix_type full
_refine_ls_number_parameters 552
_refine_ls_number_reflns 7879
_refine_ls_number_restraints 172
_refine_ls_restrained_S_all 1.104
_refine_ls_R_factor_all 0.1147
_refine_ls_R_factor_gt 0.1088
_refine_ls_shift/su_max 0.032
_refine_ls_shift/su_mean 0.004
_refine_ls_structure_factor_coef Fsqd
_refine_ls_weighting_details 'calc w=1/[\s^2^(Fo^2^)+(0.0766P)^2^+262.2787P] where P=(Fo^2^+2Fc^2^)/3'
_refine_ls_weighting_scheme calc
_refine_ls_wR_factor_gt 0.2718
_refine_ls_wR_factor_ref 0.2750
_reflns_number_gt 7285
_reflns_number_total 7879
_reflns_threshold_expression >2sigma(I)
_cod_data_source_file c8ra04548h2.cif
_cod_data_source_block 3
_cod_database_code 7231169

loop_
_symmetry_equiv_pos_as_xyz
'x, y, z'
'-x+1/2, y+1/2, -z+1/2'
'-x, -y, -z'
'x-1/2, -y-1/2, z-1/2'

loop_
_atom_site_label
_atom_site_type_symbol
_atom_site_fract_x
_atom_site_fract_y
_atom_site_fract_z
_atom_site_U_iso_or_equiv
_atom_site_adp_type
_atom_site_occupancy
_atom_site_symmetry_multiplicity
_atom_site_calc_flag
_atom_site_refinement_flags
Ru1 Ru 0.89253(8) 0.37905(12) 0.06989(3) 0.0217(3) Uani 1 1 d .
Ru2 Ru 0.83057(8) 0.67964(12) 0.05752(3) 0.0225(3) Uani 1 1 d .
Ru3 Ru 0.98068(8) 0.61540(13) 0.11863(3) 0.0242(3) Uani 1 1 d .
Fe1 Fe 0.6833(2) 0.3058(3) 0.18172(10) 0.0528(9) Uani 1 1 d .
Fe2 Fe 1.08550(14) 0.2945(2) 0.25726(7) 0.0273(5) Uani 1 1 d .
S1 S 0.4818(3) 0.5245(6) 0.05006(16) 0.0501(12) Uani 1 1 d .
C1 C 0.7471(11) 0.2883(15) 0.1348(4) 0.025(3) Uani 1 1 d .
C2 C 0.6548(17) 0.242(3) 0.1222(7) 0.067(6) Uani 1 1 d U
H2 H 0.6096 0.2971 0.1017 0.081 Uiso 1 1 calc R
C3 C 0.6291(19) 0.128(3) 0.1483(7) 0.089(11) Uani 1 1 d .
H3 H 0.5652 0.0832 0.1473 0.107 Uiso 1 1 calc R
C4 C 0.7079(15) 0.0824(18) 0.1722(6) 0.048(5) Uani 1 1 d .
H4 H 0.7130 -0.0023 0.1921 0.057 Uiso 1 1 calc R
C5 C 0.7818(13) 0.177(2) 0.1641(5) 0.051(6) Uani 1 1 d .
H5 H 0.8482 0.1699 0.1778 0.061 Uiso 1 1 calc R
C6 C 0.6673(15) 0.542(2) 0.1899(7) 0.087(5) Uani 1 1 d GU
H6 H 0.6963 0.6265 0.1762 0.104 Uiso 1 1 calc R
C7 C 0.5770(15) 0.479(3) 0.1780(6) 0.093(5) Uani 1 1 d GU
H7 H 0.5320 0.5081 0.1540 0.112 Uiso 1 1 calc R
C8 C 0.5644(15) 0.360(3) 0.2046(7) 0.094(5) Uani 1 1 d GU
H8 H 0.5075 0.2942 0.2034 0.113 Uiso 1 1 calc R
C9 C 0.6470(16) 0.350(3) 0.2329(6) 0.091(5) Uani 1 1 d GU
H9 H 0.6569 0.2803 0.2562 0.109 Uiso 1 1 calc R
C10 C 0.7106(15) 0.462(3) 0.2238(6) 0.091(5) Uani 1 1 d GU
H10 H 0.7735 0.4856 0.2395 0.109 Uiso 1 1 calc R
C11 C 0.8015(10) 0.4105(15) 0.1186(4) 0.023(3) Uani 1 1 d .
C12 C 0.7650(10) 0.4971(16) 0.0843(4) 0.023(3) Uani 1 1 d .
C13 C 0.6678(10) 0.4684(16) 0.0629(4) 0.024(3) Uani 1 1 d .
C14 C 0.5917(10) 0.5672(17) 0.0720(4) 0.024(3) Uani 1 1 d .
C15 C 0.5968(8) 0.7019(15) 0.0999(4) 0.017(3) Uani 1 1 d .
H15 H 0.6507 0.7445 0.1158 0.021 Uiso 1 1 calc R
C16 C 0.5005(12) 0.751(2) 0.0971(4) 0.036(4) Uani 1 1 d .
H16 H 0.4834 0.8363 0.1115 0.043 Uiso 1 1 calc R
C17 C 0.4362(12) 0.669(2) 0.0727(5) 0.044(4) Uani 1 1 d .
H17 H 0.3711 0.6905 0.0689 0.052 Uiso 1 1 calc R
C18 C 1.0854(13) 0.2545(18) 0.1999(5) 0.037(4) Uani 1 1 d .
C19 C 1.0421(18) 0.131(2) 0.2181(7) 0.074(8) Uani 1 1 d .
H19 H 0.9767 0.0920 0.2104 0.089 Uiso 1 1 calc R
C20 C 1.1113(16) 0.070(2) 0.2475(6) 0.054(5) Uani 1 1 d .
H20 H 1.1019 -0.0174 0.2653 0.065 Uiso 1 1 calc R
C21 C 1.1933(11) 0.157(2) 0.2498(5) 0.038(4) Uani 1 1 d .
H21 H 1.2521 0.1413 0.2691 0.046 Uiso 1 1 calc R
C22 C 1.1785(11) 0.271(2) 0.2204(4) 0.036(4) Uani 1 1 d .
H22 H 1.2249 0.3501 0.2151 0.043 Uiso 1 1 calc R
C23 C 1.0065(13) 0.468(2) 0.2715(6) 0.075(4) Uani 1 1 d GU
H23 H 0.9506 0.5127 0.2543 0.090 Uiso 1 1 calc R
C24 C 1.0058(13) 0.345(2) 0.2965(6) 0.083(5) Uani 1 1 d GU
H24 H 0.9493 0.2862 0.3010 0.099 Uiso 1 1 calc R
C25 C 1.0948(15) 0.327(2) 0.3171(6) 0.084(5) Uani 1 1 d GU
H25 H 1.1152 0.2483 0.3379 0.100 Uiso 1 1 calc R
C26 C 1.1504(13) 0.439(2) 0.3049(6) 0.087(5) Uani 1 1 d GU
H26 H 1.2192 0.4518 0.3140 0.104 Uiso 1 1 calc R
C27 C 1.0958(13) 0.526(2) 0.2767(6) 0.074(5) Uani 1 1 d GU
H27 H 1.1174 0.6153 0.2623 0.088 Uiso 1 1 calc R
C28 C 1.0378(11) 0.3530(17) 0.1675(5) 0.033(4) Uani 1 1 d .
C29 C 1.0780(10) 0.4594(17) 0.1467(4) 0.028(3) Uani 1 1 d U
C30 C 1.1799(11) 0.4841(17) 0.1474(5) 0.033(3) Uani 1 1 d .
C31 C 1.2316(8) 0.3498(16) 0.1320(5) 0.049(2) Uani 1 1 d DU
S2 S 1.3477(5) 0.3825(8) 0.1343(2) 0.0735(15) Uani 1 1 d DU
C32 C 1.1964(9) 0.2042(14) 0.1151(4) 0.031(2) Uani 1 1 d DU
H32 H 1.1339 0.1675 0.1121 0.038 Uiso 1 1 calc R
C33 C 1.2748(11) 0.1264(18) 0.1037(5) 0.048(2) Uani 1 1 d DU
H33 H 1.2715 0.0271 0.0920 0.057 Uiso 1 1 calc R
C34 C 1.3600(16) 0.218(3) 0.1122(7) 0.060(2) Uani 1 1 d U
H34 H 1.4178 0.1848 0.1056 0.071 Uiso 1 1 calc R
C35 C 0.8989(11) 0.4418(17) 0.1334(5) 0.029(3) Uani 1 1 d .
C36 C 0.8286(11) 0.2877(18) 0.0218(5) 0.031(3) Uani 1 1 d .
C37 C 0.9355(11) 0.1787(17) 0.0873(5) 0.031(3) Uani 1 1 d .
C38 C 1.0028(12) 0.4359(17) 0.0506(5) 0.031(3) Uani 1 1 d .
C39 C 0.7690(11) 0.6213(17) 0.0077(4) 0.027(3) Uani 1 1 d .
C40 C 0.7543(11) 0.8638(19) 0.0575(5) 0.037(4) Uani 1 1 d .
C41 C 0.9221(11) 0.7873(17) 0.0322(5) 0.031(3) Uani 1 1 d .
C42 C 0.8678(12) 0.7513(18) 0.1198(5) 0.036(4) Uani 1 1 d .
C43 C 1.0752(11) 0.7388(19) 0.0968(5) 0.036(4) Uani 1 1 d .
C44 C 1.0193(12) 0.7087(17) 0.1674(5) 0.033(4) Uani 1 1 d .
O1 O 0.6521(8) 0.3719(13) 0.0364(3) 0.033(2) Uani 1 1 d .
O2 O 1.2175(8) 0.6073(14) 0.1578(4) 0.044(3) Uani 1 1 d .
O4 O 0.7963(9) 0.2297(15) -0.0066(3) 0.045(3) Uani 1 1 d .
O5 O 0.9610(9) 0.0604(13) 0.0985(4) 0.043(3) Uani 1 1 d .
O6 O 1.0704(7) 0.4611(14) 0.0373(3) 0.037(3) Uani 1 1 d .
O7 O 0.7299(8) 0.5906(15) -0.0238(3) 0.041(3) Uani 1 1 d .
O8 O 0.7129(10) 0.9749(15) 0.0582(4) 0.055(4) Uani 1 1 d .
O9 O 0.9723(8) 0.8466(13) 0.0145(4) 0.039(3) Uani 1 1 d .
O10 O 0.8302(9) 0.8238(14) 0.1407(4) 0.045(3) Uani 1 1 d .
O11 O 1.1324(10) 0.8092(17) 0.0855(4) 0.055(3) Uani 1 1 d .
O12 O 1.0395(11) 0.7607(15) 0.1981(4) 0.055(4) Uani 1 1 d .
O3 O 0.9420(7) 0.3438(11) 0.1618(3) 0.029(2) Uani 1 1 d .

loop_
_atom_site_aniso_label
_atom_site_aniso_U_11
_atom_site_aniso_U_22
_atom_site_aniso_U_33
_atom_site_aniso_U_23
_atom_site_aniso_U_13
_atom_site_aniso_U_12
Ru1 0.0250(6) 0.0160(5) 0.0214(6) -0.0039(4) -0.0040(4) 0.0046(4)
Ru2 0.0250(6) 0.0162(5) 0.0234(6) 0.0008(4) -0.0046(4) 0.0033(4)
Ru3 0.0278(6) 0.0161(5) 0.0247(6) -0.0047(4) -0.0066(5) 0.0054(4)
Fe1 0.0619(18) 0.0183(11) 0.097(2) -0.0178(13) 0.0665(18) -0.0125(11)
Fe2 0.0219(10) 0.0251(11) 0.0382(12) 0.0066(9) 0.0146(9) 0.0072(8)
S1 0.032(2) 0.060(3) 0.058(3) -0.008(2) 0.010(2) 0.000(2)
C1 0.046(9) 0.013(6) 0.009(6) -0.003(5) -0.011(6) 0.001(6)
C2 0.068(9) 0.062(9) 0.064(9) 0.023(8) -0.010(8) -0.022(8)
C3 0.091(18) 0.078(16) 0.078(17) 0.059(14) -0.046(14) -0.059(15)
C4 0.084(14) 0.020(8) 0.052(11) 0.012(7) 0.045(11) 0.024(8)
C5 0.045(10) 0.071(13) 0.044(10) 0.044(10) 0.031(9) 0.040(10)
C6 0.087(7) 0.082(7) 0.093(8) -0.009(6) 0.023(6) -0.002(6)
C7 0.094(7) 0.090(8) 0.100(8) 0.000(6) 0.028(6) -0.002(6)
C8 0.097(8) 0.094(8) 0.099(8) 0.003(6) 0.033(6) -0.003(6)
C9 0.095(7) 0.095(8) 0.089(7) -0.005(6) 0.036(6) -0.011(6)
C10 0.097(7) 0.089(8) 0.090(8) -0.011(6) 0.024(6) -0.007(6)
C11 0.030(7) 0.017(6) 0.021(7) 0.000(5) 0.001(6) 0.009(5)
C12 0.031(7) 0.018(6) 0.018(7) 0.001(5) -0.004(6) 0.004(6)
C13 0.027(7) 0.020(7) 0.023(7) 0.006(6) -0.001(6) 0.006(6)
C14 0.021(7) 0.025(7) 0.025(7) 0.000(6) 0.004(6) 0.000(6)
C15 0.010(6) 0.020(6) 0.020(6) 0.005(5) -0.004(5) 0.010(5)
C16 0.046(10) 0.042(9) 0.021(7) 0.001(7) 0.009(7) 0.012(8)
C17 0.030(9) 0.057(11) 0.045(10) 0.001(9) 0.009(8) 0.008(8)
C18 0.047(10) 0.023(8) 0.034(9) -0.005(7) -0.013(7) 0.007(7)
C19 0.087(17) 0.020(9) 0.092(18) 0.021(10) -0.051(14) -0.012(10)
C20 0.075(14) 0.025(8) 0.054(12) 0.003(8) -0.017(10) 0.014(9)
C21 0.030(8) 0.057(11) 0.023(8) -0.006(7) -0.008(6) 0.028(8)
C22 0.023(8) 0.062(11) 0.022(7) 0.002(7) 0.006(6) 0.020(7)
C23 0.077(7) 0.073(7) 0.081(7) -0.003(6) 0.029(6) 0.009(6)
C24 0.083(7) 0.087(7) 0.085(7) -0.002(6) 0.035(6) 0.003(6)
C25 0.087(7) 0.087(7) 0.080(7) -0.006(6) 0.024(6) 0.010(6)
C26 0.093(7) 0.086(7) 0.082(7) -0.005(6) 0.015(6) 0.008(6)
C27 0.077(7) 0.074(7) 0.072(7) -0.007(6) 0.018(6) 0.011(6)
C28 0.029(8) 0.020(7) 0.037(9) -0.010(6) -0.025(7) 0.004(6)
C29 0.029(6) 0.030(6) 0.019(6) -0.009(5) -0.011(5) 0.005(5)
C30 0.038(9) 0.023(7) 0.033(8) -0.001(6) -0.006(7) 0.006(7)
C31 0.050(4) 0.052(5) 0.048(4) 0.005(4) 0.014(4) 0.019(4)
S2 0.072(3) 0.075(3) 0.071(3) 0.006(3) 0.008(3) 0.013(3)
C32 0.034(4) 0.034(4) 0.031(4) 0.003(4) 0.019(4) 0.026(4)
C33 0.050(5) 0.049(5) 0.046(5) 0.005(4) 0.014(4) 0.019(4)
C34 0.060(5) 0.061(5) 0.058(5) 0.006(4) 0.013(4) 0.017(4)
C35 0.031(8) 0.024(7) 0.030(8) -0.009(6) 0.003(6) 0.011(6)
C36 0.033(8) 0.031(8) 0.029(8) -0.007(7) 0.000(7) 0.000(7)
C37 0.033(8) 0.023(8) 0.036(8) -0.012(7) 0.003(7) 0.003(6)
C38 0.040(9) 0.020(7) 0.028(8) -0.003(6) -0.006(7) 0.006(6)
C39 0.034(8) 0.030(7) 0.013(6) 0.003(6) -0.007(6) -0.005(6)
C40 0.031(8) 0.028(8) 0.050(10) 0.008(7) 0.001(7) 0.007(7)
C41 0.033(8) 0.021(7) 0.032(8) 0.001(6) -0.012(7) -0.003(6)
C42 0.040(9) 0.024(8) 0.040(9) -0.009(7) -0.008(8) 0.001(7)
C43 0.029(8) 0.032(8) 0.038(9) -0.007(7) -0.019(7) 0.008(7)
C44 0.045(9) 0.022(7) 0.027(8) -0.006(6) -0.012(7) 0.001(7)
O1 0.034(6) 0.033(6) 0.029(6) -0.007(5) -0.007(5) 0.007(5)
O2 0.040(7) 0.037(7) 0.044(7) -0.001(6) -0.022(5) 0.006(5)
O4 0.044(7) 0.054(8) 0.029(6) -0.018(6) -0.015(5) 0.002(6)
O5 0.052(7) 0.020(6) 0.051(8) 0.001(5) -0.008(6) 0.012(5)
O6 0.029(6) 0.051(7) 0.030(6) -0.013(5) 0.001(5) -0.007(5)
O7 0.038(6) 0.047(7) 0.036(7) 0.003(5) 0.001(5) -0.009(5)
O8 0.063(9) 0.034(7) 0.065(9) 0.010(6) 0.000(7) 0.027(7)
O9 0.038(6) 0.035(6) 0.041(7) 0.011(5) -0.003(5) -0.010(5)
O10 0.052(8) 0.040(7) 0.042(7) -0.017(6) 0.001(6) 0.023(6)
O11 0.054(8) 0.058(9) 0.053(8) 0.003(7) 0.011(7) -0.008(7)
O12 0.081(10) 0.034(7) 0.045(8) -0.019(6) 0.002(7) -0.006(7)
O3 0.033(6) 0.017(5) 0.032(6) -0.005(4) -0.007(4) 0.007(4)

loop_
_atom_type_symbol
_atom_type_description
_atom_type_scat_dispersion_real
_atom_type_scat_dispersion_imag
_atom_type_scat_source
C C 0.0033 0.0016 'International Tables Vol C Tables 4.2.6.8 and 6.1.1.4'
H H 0.0000 0.0000 'International Tables Vol C Tables 4.2.6.8 and 6.1.1.4'
O O 0.0106 0.0060 'International Tables Vol C Tables 4.2.6.8 and 6.1.1.4'
S S 0.1246 0.1234 'International Tables Vol C Tables 4.2.6.8 and 6.1.1.4'
Fe Fe 0.3463 0.8444 'International Tables Vol C Tables 4.2.6.8 and 6.1.1.4'
Ru Ru -1.2594 0.8363 'International Tables Vol C Tables 4.2.6.8 and 6.1.1.4'

loop_
_geom_angle_atom_site_label_1
_geom_angle_atom_site_label_2
_geom_angle_atom_site_label_3
_geom_angle
C38 Ru1 C37 95.6(7)
C38 Ru1 C36 96.4(7)
C37 Ru1 C36 88.9(7)
C38 Ru1 C12 137.3(6)
C37 Ru1 C12 125.6(6)
C36 Ru1 C12 94.9(6)
C38 Ru1 C35 112.6(6)
C37 Ru1 C35 87.4(6)
C36 Ru1 C35 151.0(6)
C12 Ru1 C35 64.6(5)
C38 Ru1 C11 147.1(6)
C37 Ru1 C11 94.2(6)
C36 Ru1 C11 115.1(6)
C12 Ru1 C11 36.4(5)
C35 Ru1 C11 36.7(5)
C38 Ru1 Ru2 88.4(4)
C37 Ru1 Ru2 170.6(5)
C36 Ru1 Ru2 99.0(5)
C12 Ru1 Ru2 49.2(4)
C35 Ru1 Ru2 83.2(4)
C11 Ru1 Ru2 78.0(3)
C38 Ru1 Ru3 72.5(4)
C37 Ru1 Ru3 112.5(5)
C36 Ru1 Ru3 156.3(5)
C12 Ru1 Ru3 80.9(4)
C35 Ru1 Ru3 45.6(4)
C11 Ru1 Ru3 74.7(4)
Ru2 Ru1 Ru3 60.68(4)
C39 Ru2 C40 92.2(7)
C39 Ru2 C41 88.3(6)
C40 Ru2 C41 92.1(7)
C39 Ru2 C12 91.3(6)
C40 Ru2 C12 108.3(6)
C41 Ru2 C12 159.6(6)
C39 Ru2 C42 165.8(7)
C40 Ru2 C42 79.4(7)
C41 Ru2 C42 103.3(6)
C12 Ru2 C42 80.7(6)
C39 Ru2 Ru1 88.9(5)
C40 Ru2 Ru1 160.8(5)
C41 Ru2 Ru1 107.1(5)
C12 Ru2 Ru1 52.5(4)
C42 Ru2 Ru1 95.4(4)
C39 Ru2 Ru3 145.5(5)
C40 Ru2 Ru3 122.0(5)
C41 Ru2 Ru3 86.2(4)
C12 Ru2 Ru3 82.6(4)
C42 Ru2 Ru3 45.4(4)
Ru1 Ru2 Ru3 60.59(4)
C44 Ru3 C43 89.4(7)
C44 Ru3 C42 81.3(7)
C43 Ru3 C42 107.8(7)
C44 Ru3 C35 101.0(7)
C43 Ru3 C35 164.5(6)
C42 Ru3 C35 85.3(6)
C44 Ru3 C29 77.5(6)
C43 Ru3 C29 94.1(6)
C42 Ru3 C29 149.2(7)
C35 Ru3 C29 77.2(6)
C44 Ru3 Ru1 152.9(5)
C43 Ru3 Ru1 115.9(5)
C42 Ru3 Ru1 98.6(5)
C35 Ru3 Ru1 52.3(4)
C29 Ru3 Ru1 90.6(4)
C44 Ru3 Ru2 131.8(5)
C43 Ru3 Ru2 95.9(4)
C42 Ru3 Ru2 51.4(5)
C35 Ru3 Ru2 85.8(4)
C29 Ru3 Ru2 149.0(4)
Ru1 Ru3 Ru2 58.73(4)
C9 Fe1 C10 42.0(5)
C9 Fe1 C5 134.4(8)
C10 Fe1 C5 123.1(9)
C9 Fe1 C3 122.0(10)
C10 Fe1 C3 163.9(10)
C5 Fe1 C3 67.9(12)
C9 Fe1 C1 166.7(8)
C10 Fe1 C1 125.8(7)
C5 Fe1 C1 42.0(6)
C3 Fe1 C1 70.4(9)
C9 Fe1 C4 114.6(8)
C10 Fe1 C4 139.7(9)
C5 Fe1 C4 41.4(8)
C3 Fe1 C4 39.4(9)
C1 Fe1 C4 71.1(6)
C9 Fe1 C8 40.9(5)
C10 Fe1 C8 68.8(7)
C5 Fe1 C8 158.9(8)
C3 Fe1 C8 97.2(11)
C1 Fe1 C8 148.8(8)
C4 Fe1 C8 117.7(8)
C9 Fe1 C6 68.6(7)
C10 Fe1 C6 40.6(5)
C5 Fe1 C6 134.1(8)
C3 Fe1 C6 142.3(10)
C1 Fe1 C6 105.1(7)
C4 Fe1 C6 175.5(8)
C8 Fe1 C6 66.8(7)
C9 Fe1 C2 153.3(10)
C10 Fe1 C2 151.6(9)
C5 Fe1 C2 65.5(9)
C3 Fe1 C2 40.7(8)
C1 Fe1 C2 39.5(7)
C4 Fe1 C2 66.3(9)
C8 Fe1 C2 113.4(10)
C6 Fe1 C2 112.4(9)
C9 Fe1 C7 67.5(7)
C10 Fe1 C7 67.3(7)
C5 Fe1 C7 157.4(8)
C3 Fe1 C7 107.3(11)
C1 Fe1 C7 115.5(7)
C4 Fe1 C7 144.5(9)
C8 Fe1 C7 39.2(5)
C6 Fe1 C7 39.0(4)
C2 Fe1 C7 96.0(10)
C24 Fe2 C19 118.2(11)
C24 Fe2 C23 40.4(5)
C19 Fe2 C23 125.1(9)
C24 Fe2 C21 140.8(8)
C19 Fe2 C21 69.7(9)
C23 Fe2 C21 164.6(8)
C24 Fe2 C22 171.3(8)
C19 Fe2 C22 70.4(10)
C23 Fe2 C22 134.7(8)
C21 Fe2 C22 40.9(7)
C24 Fe2 C18 144.3(8)
C19 Fe2 C18 42.1(9)
C23 Fe2 C18 117.8(7)
C21 Fe2 C18 69.1(6)
C22 Fe2 C18 41.3(7)
C24 Fe2 C20 118.3(9)
C19 Fe2 C20 40.9(8)
C23 Fe2 C20 153.4(9)
C21 Fe2 C20 40.5(8)
C22 Fe2 C20 68.6(9)
C18 Fe2 C20 68.8(8)
C24 Fe2 C25 39.6(4)
C19 Fe2 C25 137.5(9)
C23 Fe2 C25 66.1(7)
C21 Fe2 C25 106.8(7)
C22 Fe2 C25 135.1(8)
C18 Fe2 C25 175.8(7)
C20 Fe2 C25 108.4(8)
C24 Fe2 C27 65.8(7)
C19 Fe2 C27 153.1(8)
C23 Fe2 C27 38.9(4)
C21 Fe2 C27 126.0(8)
C22 Fe2 C27 106.1(8)
C18 Fe2 C27 117.7(7)
C20 Fe2 C27 164.3(8)
C25 Fe2 C27 64.1(6)
C24 Fe2 C26 64.9(7)
C19 Fe2 C26 169.2(8)
C23 Fe2 C26 64.5(6)
C21 Fe2 C26 101.2(7)
C22 Fe2 C26 106.9(7)
C18 Fe2 C26 141.4(8)
C20 Fe2 C26 128.2(8)
C25 Fe2 C26 37.8(4)
C27 Fe2 C26 37.5(4)
C17 S1 C14 92.5(8)
C2 C1 C5 103.5(16)
C2 C1 C11 128.9(14)
C5 C1 C11 127.2(15)
C2 C1 Fe1 74.1(13)
C5 C1 Fe1 68.4(8)
C11 C1 Fe1 126.7(9)
C1 C2 C3 109.8(19)
C1 C2 Fe1 66.4(11)
C3 C2 Fe1 65.9(14)
C1 C2 H2 124.5
C3 C2 H2 124.5
Fe1 C2 H2 124.5
C4 C3 C2 108(2)
C4 C3 Fe1 70.3(12)
C2 C3 Fe1 73.4(14)
C4 C3 H3 126.0
C2 C3 H3 126.0
Fe1 C3 H3 126.0
C3 C4 C5 107.4(15)
C3 C4 Fe1 70.3(14)
C5 C4 Fe1 68.6(10)
C3 C4 H4 126.3
C5 C4 H4 126.3
Fe1 C4 H4 126.3
C4 C5 C1 110.2(16)
C4 C5 Fe1 69.9(9)
C1 C5 Fe1 69.7(9)
C4 C5 H5 124.9
C1 C5 H5 124.9
Fe1 C5 H5 124.9
C7 C6 C10 108.0
C7 C6 Fe1 72.5(8)
C10 C6 Fe1 65.6(8)
C7 C6 H6 126.0
C10 C6 H6 126.0
Fe1 C6 H6 126.0
C6 C7 C8 108.0
C6 C7 Fe1 68.5(8)
C8 C7 Fe1 67.7(8)
C6 C7 H7 125.9
C8 C7 H7 125.9
Fe1 C7 H7 125.9
C9 C8 C7 108.0
C9 C8 Fe1 65.7(8)
C7 C8 Fe1 73.1(8)
C9 C8 H8 126.0
C7 C8 H8 126.0
Fe1 C8 H8 126.0
C8 C9 C10 108.0
C8 C9 Fe1 73.4(9)
C10 C9 Fe1 69.5(8)
C8 C9 H9 125.9
C10 C9 H9 125.9
Fe1 C9 H9 125.9
C9 C10 C6 108.0
C9 C10 Fe1 68.5(8)
C6 C10 Fe1 73.8(8)
C9 C10 H10 126.0
C6 C10 H10 126.0
Fe1 C10 H10 126.0
C12 C11 C35 113.4(13)
C12 C11 C1 122.9(13)
C35 C11 C1 123.4(13)
C12 C11 Ru1 68.6(8)
C35 C11 Ru1 68.8(8)
C1 C11 Ru1 126.3(9)
C11 C12 C13 120.6(13)
C11 C12 Ru2 128.4(10)
C13 C12 Ru2 111.0(9)
C11 C12 Ru1 75.1(8)
C13 C12 Ru1 123.7(9)
Ru2 C12 Ru1 78.3(5)
O1 C13 C14 120.1(13)
O1 C13 C12 121.4(13)
C14 C13 C12 118.3(12)
C13 C14 C15 129.0(12)
C13 C14 S1 117.5(11)
C15 C14 S1 113.5(10)
C16 C15 C14 103.9(12)
C16 C15 H15 128.1
C14 C15 H15 128.1
C17 C16 C15 116.4(15)
C17 C16 H16 121.8
C15 C16 H16 121.8
C16 C17 S1 113.7(13)
C16 C17 H17 123.1
S1 C17 H17 123.1
C22 C18 C19 107.7(15)
C22 C18 C28 126.8(16)
C19 C18 C28 125.3(16)
C22 C18 Fe2 69.5(9)
C19 C18 Fe2 68.1(12)
C28 C18 Fe2 124.7(11)
C20 C19 C18 106.6(19)
C20 C19 Fe2 70.8(12)
C18 C19 Fe2 69.8(10)
C20 C19 H19 126.6
C18 C19 H19 126.7
Fe2 C19 H19 126.6
C21 C20 C19 109.5(18)
C21 C20 Fe2 69.5(10)
C19 C20 Fe2 68.3(11)
C21 C20 H20 125.2
C19 C20 H20 125.2
Fe2 C20 H20 125.2
C20 C21 C22 108.3(15)
C20 C21 Fe2 70.0(10)
C22 C21 Fe2 69.6(8)
C20 C21 H21 125.8
C22 C21 H21 125.8
Fe2 C21 H21 125.8
C21 C22 C18 107.7(16)
C21 C22 Fe2 69.6(9)
C18 C22 Fe2 69.2(9)
C21 C22 H22 126.2
C18 C22 H22 126.2
Fe2 C22 H22 126.2
C27 C23 C24 108.0
C27 C23 Fe2 75.0(8)
C24 C23 Fe2 68.7(8)
C27 C23 H23 125.9
C24 C23 H23 125.9
Fe2 C23 H23 125.9
C25 C24 C23 108.0
C25 C24 Fe2 74.1(8)
C23 C24 Fe2 70.8(8)
C25 C24 H24 125.8
C23 C24 H24 125.8
Fe2 C24 H24 125.9
C26 C25 C24 108.0
C26 C25 Fe2 74.4(7)
C24 C25 Fe2 66.3(8)
C26 C25 H25 126.0
C24 C25 H25 126.0
Fe2 C25 H25 126.0
C25 C26 C27 108.0
C25 C26 Fe2 67.8(7)
C27 C26 Fe2 69.6(7)
C25 C26 H26 126.0
C27 C26 H26 126.0
Fe2 C26 H26 126.0
C26 C27 C23 108.0
C26 C27 Fe2 72.9(7)
C23 C27 Fe2 66.1(7)
C26 C27 H27 126.0
C23 C27 H27 126.0
Fe2 C27 H27 126.0
C29 C28 O3 118.6(13)
C29 C28 C18 127.2(14)
O3 C28 C18 113.8(15)
C28 C29 C30 127.0(13)
C28 C29 Ru3 111.8(11)
C30 C29 Ru3 120.5(11)
O2 C30 C29 121.4(14)
O2 C30 C31 123.2(15)
C29 C30 C31 115.3(12)
C32 C31 C30 130.2(10)
C32 C31 S2 116.3(9)
C30 C31 S2 113.4(10)
C34 S2 C31 91.1(10)
C33 C32 C31 106.3(9)
C33 C32 H32 126.9
C31 C32 H32 126.8
C32 C33 C34 112.0(13)
C32 C33 H33 124.0
C34 C33 H33 124.0
C33 C34 S2 114.3(15)
C33 C34 H34 122.8
S2 C34 H34 122.8
O3 C35 C11 116.0(13)
O3 C35 Ru3 115.1(10)
C11 C35 Ru3 128.8(11)
O3 C35 Ru1 119.3(9)
C11 C35 Ru1 74.5(8)
Ru3 C35 Ru1 82.1(6)
O4 C36 Ru1 175.7(14)
O5 C37 Ru1 178.4(14)
O6 C38 Ru1 175.3(13)
O7 C39 Ru2 177.5(14)
O8 C40 Ru2 177.1(17)
O9 C41 Ru2 174.5(13)
O10 C42 Ru3 142.6(14)
O10 C42 Ru2 133.9(13)
Ru3 C42 Ru2 83.2(6)
O11 C43 Ru3 177.3(15)
O12 C44 Ru3 176.2(16)
C35 O3 C28 113.3(12)

loop_
_geom_bond_atom_site_label_1
_geom_bond_atom_site_label_2
_geom_bond_distance
Ru1 C38 1.901(17)
Ru1 C37 1.909(16)
Ru1 C36 1.934(15)
Ru1 C12 2.243(14)
Ru1 C35 2.253(15)
Ru1 C11 2.329(14)
Ru1 Ru2 2.7681(17)
Ru1 Ru3 2.8213(16)
Ru2 C39 1.875(14)
Ru2 C40 1.944(16)
Ru2 C41 1.948(16)
Ru2 C12 2.139(14)
Ru2 C42 2.223(17)
Ru2 Ru3 2.8237(17)
Ru3 C44 1.872(15)
Ru3 C43 1.99(2)
Ru3 C42 2.024(17)
Ru3 C35 2.036(16)
Ru3 C29 2.075(14)
Fe1 C9 1.97(2)
Fe1 C10 1.98(2)
Fe1 C5 1.990(16)
Fe1 C3 2.01(3)
Fe1 C1 2.008(15)
Fe1 C4 2.008(15)
Fe1 C8 2.07(2)
Fe1 C6 2.09(2)
Fe1 C2 2.11(3)
Fe1 C7 2.14(2)
Fe2 C24 1.976(19)
Fe2 C19 1.99(2)
Fe2 C23 2.003(18)
Fe2 C21 2.019(15)
Fe2 C22 2.019(14)
Fe2 C18 2.015(17)
Fe2 C20 2.025(18)
Fe2 C25 2.07(2)
Fe2 C27 2.116(19)
Fe2 C26 2.16(2)
S1 C17 1.671(19)
S1 C14 1.686(15)
C1 C2 1.39(3)
C1 C5 1.431(19)
C1 C11 1.49(2)
C2 C3 1.43(3)
C2 H2 1.0000
C3 C4 1.35(3)
C3 H3 1.0000
C4 C5 1.41(3)
C4 H4 1.0000
C5 H5 1.0000
C6 C7 1.416(16)
C6 C10 1.416(16)
C6 H6 1.0000
C7 C8 1.416(16)
C7 H7 0.9999
C8 C9 1.415(16)
C8 H8 0.9999
C9 C10 1.416(16)
C9 H9 0.9999
C10 H10 0.9999
C11 C12 1.429(18)
C11 C35 1.44(2)
C12 C13 1.499(19)
C13 O1 1.235(18)
C13 C14 1.474(19)
C14 C15 1.513(19)
C15 C16 1.45(2)
C15 H15 0.9500
C16 C17 1.35(3)
C16 H16 0.9500
C17 H17 0.9500
C18 C22 1.42(2)
C18 C19 1.44(3)
C18 C28 1.49(2)
C19 C20 1.40(3)
C19 H19 1.0000
C20 C21 1.40(3)
C20 H20 1.0000
C21 C22 1.41(2)
C21 H21 1.0000
C22 H22 1.0000
C23 C27 1.375(14)
C23 C24 1.375(14)
C23 H23 1.0000
C24 C25 1.375(14)
C24 H24 1.0001
C25 C26 1.375(14)
C25 H25 1.0001
C26 C27 1.375(14)
C26 H26 1.0001
C27 H27 1.0001
C28 C29 1.36(2)
C28 O3 1.372(18)
C29 C30 1.49(2)
C30 O2 1.226(19)
C30 C31 1.529(19)
C31 C32 1.449(9)
C31 S2 1.697(9)
S2 C34 1.65(2)
C32 C33 1.434(9)
C32 H32 0.9500
C33 C34 1.46(3)
C33 H33 0.9500
C34 H34 0.9500
C35 O3 1.370(18)
C36 O4 1.133(19)
C37 O5 1.138(19)
C38 O6 1.17(2)
C39 O7 1.169(18)
C40 O8 1.14(2)
C41 O9 1.151(19)
C42 O10 1.16(2)
C43 O11 1.15(2)
C44 O12 1.147(19)
